data_4509662
loop_
_publ_author_name
'Hulvey, Zeric'
'Ayala, Elizabeth'
'Furman, Joshua D.'
'Forster, Paul M.'
'Cheetham, Anthony K.'

_publ_section_title
;
 Structural Diversity in Coordination Polymers Composed of Divalent
 Transition Metals, 2,2&#x2032;-Bipyridine, and Perfluorinated
 Dicarboxylates
;
_journal_issue 11
_journal_name_full 'Crystal Growth &amp; Design'
_journal_page_first 4759
_journal_paper_doi 10.1021/cg9006058
_journal_volume 9
_journal_year 2009
_chemical_formula_sum 'C18 H9 F4 Mn N2 O4.5'
_chemical_formula_weight 456.21
_chemical_name_systematic
; 
 ? 
;
_space_group_IT_number 14
_symmetry_cell_setting monoclinic
_symmetry_space_group_name_Hall '-P 2yn'
_symmetry_space_group_name_H-M 'P 1 21/n 1'
_atom_sites_solution_hydrogens geom
_atom_sites_solution_primary direct
_atom_sites_solution_secondary difmap
_audit_creation_method SHELXL-97
_cell_angle_alpha 90.00
_cell_angle_beta 107.936(2)
_cell_angle_gamma 90.00
_cell_formula_units_Z 4
_cell_length_a 10.5699(7)
_cell_length_b 12.9603(8)
_cell_length_c 13.4373(9)
_cell_measurement_temperature 293(2)
_cell_volume 1751.3(2)
_computing_cell_refinement 'Bruker XSCANS'
_computing_data_collection 'Bruker XSCANS'
_computing_data_reduction 'Bruker SHELXTL'
_computing_molecular_graphics 'Bruker SHELXTL'
_computing_publication_material 'Bruker SHELXTL'
_computing_structure_refinement 'SHELXL-97 (Sheldrick, 1997)'
_computing_structure_solution 'SHELXS-97 (Sheldrick, 1990)'
_diffrn_ambient_temperature 293(2)
_diffrn_measured_fraction_theta_full 0.956
_diffrn_measured_fraction_theta_max 0.956
_diffrn_measurement_device_type 'Bruker P4'
_diffrn_measurement_method '\w scans'
_diffrn_radiation_monochromator graphite
_diffrn_radiation_source 'fine-focus sealed tube'
_diffrn_radiation_type MoK\a
_diffrn_radiation_wavelength 0.71073
_diffrn_reflns_av_R_equivalents 0.0228
_diffrn_reflns_av_sigmaI/netI 0.0201
_diffrn_reflns_limit_h_max 13
_diffrn_reflns_limit_h_min -13
_diffrn_reflns_limit_k_max 16
_diffrn_reflns_limit_k_min -16
_diffrn_reflns_limit_l_max 13
_diffrn_reflns_limit_l_min -16
_diffrn_reflns_number 14039
_diffrn_reflns_theta_full 27.09
_diffrn_reflns_theta_max 27.09
_diffrn_reflns_theta_min 2.16
_exptl_absorpt_coefficient_mu 0.828
_exptl_absorpt_correction_T_max 0.8470
_exptl_absorpt_correction_T_min 0.6667
_exptl_absorpt_correction_type multi-scan
_exptl_absorpt_process_details sadabs
_exptl_crystal_colour yellow-green
_exptl_crystal_density_diffrn 1.730
_exptl_crystal_density_method 'not measured'
_exptl_crystal_description block
_exptl_crystal_F_000 912
_exptl_crystal_size_max 0.4
_exptl_crystal_size_mid 0.3
_exptl_crystal_size_min 0.2
_refine_diff_density_max 0.738
_refine_diff_density_min -0.393
_refine_diff_density_rms 0.071
_refine_ls_extinction_method none
_refine_ls_goodness_of_fit_ref 1.070
_refine_ls_hydrogen_treatment mixed
_refine_ls_matrix_type full
_refine_ls_number_parameters 274
_refine_ls_number_reflns 3696
_refine_ls_number_restraints 0
_refine_ls_restrained_S_all 1.070
_refine_ls_R_factor_all 0.0490
_refine_ls_R_factor_gt 0.0432
_refine_ls_shift/su_max 0.001
_refine_ls_shift/su_mean 0.000
_refine_ls_structure_factor_coef Fsqd
_refine_ls_weighting_details 'calc w=1/[\s^2^(Fo^2^)+(0.0581P)^2^+1.3468P] where P=(Fo^2^+2Fc^2^)/3'
_refine_ls_weighting_scheme calc
_refine_ls_wR_factor_gt 0.1048
_refine_ls_wR_factor_ref 0.1093
_reflns_number_gt 3241
_reflns_number_total 3696
_reflns_threshold_expression >2sigma(I)
_cod_data_source_file cg9006058sup1.cif
_cod_data_source_block compound_3
_cod_depositor_comments
;
The following automatic conversions were performed:

'_symmetry_cell_setting' value 'Monoclinic' changed to 'monoclinic'
according to /home/saulius/struct/CIF-dictionaries/cif_core.dic
dictionary named 'cif_core.dic' version 2.4.2 from 2011-04-26.

Automatic conversion script
Id: cif_fix_values 1891 2012-01-12 08:04:46Z andrius 
;
_cod_original_sg_symbol_H-M P2(1)/n
_cod_original_formula_sum 'C18 H9 F4 Mn N2 O4.50'
_cod_database_code 4509662

loop_
_symmetry_equiv_pos_as_xyz
'x, y, z'
'-x+1/2, y+1/2, -z+1/2'
'-x, -y, -z'
'x-1/2, -y-1/2, z-1/2'

loop_
_atom_site_label
_atom_site_type_symbol
_atom_site_fract_x
_atom_site_fract_y
_atom_site_fract_z
_atom_site_U_iso_or_equiv
_atom_site_adp_type
_atom_site_occupancy
_atom_site_symmetry_multiplicity
_atom_site_calc_flag
_atom_site_refinement_flags
Mn1 Mn 0.86350(3) 0.47727(2) 0.54775(2) 0.02530(12) Uani 1 1 d .
C1 C 0.7861(3) 0.6570(2) 0.6810(2) 0.0486(7) Uani 1 1 d .
H1 H 0.8656 0.6843 0.6766 0.059(9) Uiso 1 1 calc R
C2 C 0.7117(3) 0.7147(3) 0.7282(2) 0.0550(7) Uani 1 1 d .
H2 H 0.7402 0.7797 0.7550 0.078(12) Uiso 1 1 calc R
C3 C 0.5946(3) 0.6746(3) 0.7350(2) 0.0583(8) Uani 1 1 d .
H3 H 0.5427 0.7122 0.7668 0.082(12) Uiso 1 1 calc R
C4 C 0.5547(3) 0.5784(2) 0.6944(2) 0.0496(7) Uani 1 1 d .
H4 H 0.4757 0.5502 0.6989 0.081(12) Uiso 1 1 calc R
C5 C 0.6325(2) 0.52384(18) 0.64714(17) 0.0325(5) Uani 1 1 d .
C6 C 0.5999(2) 0.42023(19) 0.60039(18) 0.0346(5) Uani 1 1 d .
C7 C 0.4882(3) 0.3654(2) 0.6031(2) 0.0498(7) Uani 1 1 d .
H7 H 0.4289 0.3939 0.6342 0.073(11) Uiso 1 1 calc R
C8 C 0.4661(3) 0.2687(3) 0.5591(3) 0.0583(8) Uani 1 1 d .
H8 H 0.3922 0.2307 0.5611 0.091(13) Uiso 1 1 calc R
C9 C 0.5537(3) 0.2285(2) 0.5123(2) 0.0531(7) Uani 1 1 d .
H9 H 0.5406 0.1630 0.4826 0.071(10) Uiso 1 1 calc R
C10 C 0.6615(3) 0.2874(2) 0.5102(2) 0.0434(6) Uani 1 1 d .
H10 H 0.7202 0.2607 0.4774 0.038(7) Uiso 1 1 calc R
C11 C 0.8490(2) 0.44801(17) 0.31336(17) 0.0314(5) Uani 1 1 d .
C12 C 0.7646(2) 0.42150(17) 0.20276(16) 0.0283(4) Uani 1 1 d .
C13 C 0.7022(2) 0.32677(17) 0.17703(17) 0.0289(4) Uani 1 1 d .
C14 C 0.6261(2) 0.29844(16) 0.07760(17) 0.0283(4) Uani 1 1 d .
C15 C 0.6106(2) 0.37090(18) 0.00047(18) 0.0375(5) Uani 1 1 d .
C16 C 0.6705(3) 0.46679(18) 0.02092(19) 0.0416(6) Uani 1 1 d .
C17 C 0.7470(3) 0.49004(18) 0.12153(19) 0.0360(5) Uani 1 1 d .
C18 C 0.5687(2) 0.19022(17) 0.05365(17) 0.0308(5) Uani 1 1 d .
N1 N 0.7489(2) 0.56312(17) 0.64087(16) 0.0381(5) Uani 1 1 d .
N2 N 0.68503(18) 0.38116(15) 0.55325(15) 0.0335(4) Uani 1 1 d .
O1 O 0.7923(2) 0.44078(17) 0.38147(13) 0.0516(5) Uani 1 1 d .
O2 O 0.96493(17) 0.47444(15) 0.32435(15) 0.0469(5) Uani 1 1 d .
O3 O 0.46455(17) 0.17105(14) 0.07318(17) 0.0496(5) Uani 1 1 d .
O4 O 0.6341(2) 0.13144(14) 0.01568(16) 0.0507(5) Uani 1 1 d .
O5 O 0.4265(12) 0.0177(8) 0.3644(9) 0.160(4) Uiso 0.50 1 d P
F1 F 0.72136(17) 0.25560(11) 0.25290(11) 0.0484(4) Uani 1 1 d .
F2 F 0.53595(19) 0.34956(13) -0.09804(12) 0.0609(5) Uani 1 1 d .
F3 F 0.6530(2) 0.53623(14) -0.05580(13) 0.0706(6) Uani 1 1 d .
F4 F 0.80295(19) 0.58392(11) 0.13832(12) 0.0557(4) Uani 1 1 d .

loop_
_atom_site_aniso_label
_atom_site_aniso_U_11
_atom_site_aniso_U_22
_atom_site_aniso_U_33
_atom_site_aniso_U_23
_atom_site_aniso_U_13
_atom_site_aniso_U_12
Mn1 0.02290(18) 0.0281(2) 0.02554(19) 0.00138(12) 0.00835(13) -0.00084(12)
C1 0.0431(14) 0.0543(16) 0.0504(16) -0.0184(13) 0.0173(12) -0.0076(12)
C2 0.0580(17) 0.0583(18) 0.0486(16) -0.0191(14) 0.0164(13) 0.0031(14)
C3 0.0545(17) 0.074(2) 0.0521(17) -0.0184(15) 0.0253(14) 0.0115(15)
C4 0.0386(14) 0.0684(19) 0.0471(15) -0.0034(14) 0.0212(12) 0.0062(13)
C5 0.0301(11) 0.0433(13) 0.0249(11) 0.0028(9) 0.0093(9) 0.0027(9)
C6 0.0267(10) 0.0448(13) 0.0321(12) 0.0102(10) 0.0086(9) 0.0034(9)
C7 0.0315(12) 0.0650(18) 0.0575(17) 0.0035(14) 0.0205(12) -0.0054(12)
C8 0.0391(14) 0.0659(19) 0.072(2) 0.0050(16) 0.0201(14) -0.0200(14)
C9 0.0493(16) 0.0468(16) 0.0617(19) -0.0018(14) 0.0148(14) -0.0175(12)
C10 0.0420(14) 0.0427(14) 0.0472(15) -0.0012(12) 0.0163(12) -0.0073(11)
C11 0.0342(12) 0.0278(10) 0.0282(11) -0.0017(9) 0.0036(9) -0.0017(9)
C12 0.0279(10) 0.0299(11) 0.0269(11) -0.0018(8) 0.0078(8) -0.0020(8)
C13 0.0303(10) 0.0294(11) 0.0266(11) 0.0015(8) 0.0079(8) -0.0017(8)
C14 0.0276(10) 0.0266(10) 0.0303(11) -0.0039(8) 0.0081(8) -0.0027(8)
C15 0.0439(13) 0.0342(12) 0.0279(11) -0.0034(9) 0.0016(10) -0.0008(10)
C16 0.0612(16) 0.0312(12) 0.0283(12) 0.0041(10) 0.0078(11) -0.0028(11)
C17 0.0453(13) 0.0269(11) 0.0351(12) -0.0025(9) 0.0113(10) -0.0088(10)
C18 0.0329(11) 0.0264(11) 0.0286(11) -0.0013(8) 0.0027(9) -0.0039(9)
N1 0.0333(10) 0.0461(12) 0.0377(11) -0.0075(9) 0.0151(8) -0.0026(9)
N2 0.0288(9) 0.0391(10) 0.0336(10) 0.0027(8) 0.0108(8) -0.0024(8)
O1 0.0600(12) 0.0673(13) 0.0272(9) -0.0045(9) 0.0128(8) -0.0254(10)
O2 0.0293(9) 0.0628(12) 0.0434(10) -0.0149(9) 0.0038(7) -0.0041(8)
O3 0.0350(9) 0.0367(9) 0.0779(14) -0.0059(9) 0.0184(9) -0.0076(8)
O4 0.0680(13) 0.0343(9) 0.0612(12) -0.0134(9) 0.0369(10) -0.0083(9)
F1 0.0692(10) 0.0363(7) 0.0327(8) 0.0078(6) 0.0054(7) -0.0140(7)
F2 0.0845(12) 0.0494(9) 0.0302(8) -0.0025(7) -0.0099(8) -0.0086(9)
F3 0.1185(17) 0.0452(10) 0.0350(9) 0.0150(7) 0.0045(10) -0.0140(10)
F4 0.0856(12) 0.0314(7) 0.0453(9) -0.0011(6) 0.0131(8) -0.0224(8)

loop_
_atom_type_symbol
_atom_type_description
_atom_type_scat_dispersion_real
_atom_type_scat_dispersion_imag
_atom_type_scat_source
C C 0.0033 0.0016 'International Tables Vol C Tables 4.2.6.8 and 6.1.1.4'
H H 0.0000 0.0000 'International Tables Vol C Tables 4.2.6.8 and 6.1.1.4'
N N 0.0061 0.0033 'International Tables Vol C Tables 4.2.6.8 and 6.1.1.4'
O O 0.0106 0.0060 'International Tables Vol C Tables 4.2.6.8 and 6.1.1.4'
F F 0.0171 0.0103 'International Tables Vol C Tables 4.2.6.8 and 6.1.1.4'
Mn Mn 0.3368 0.7283 'International Tables Vol C Tables 4.2.6.8 and 6.1.1.4'

loop_
_geom_angle_atom_site_label_1
_geom_angle_atom_site_label_2
_geom_angle_atom_site_label_3
_geom_angle
_geom_angle_site_symmetry_1
_geom_angle_site_symmetry_3
O2 Mn1 O3 83.13(7) 3_766 4_666
O2 Mn1 O4 86.43(8) 3_766 2_655
O3 Mn1 O4 144.01(7) 4_666 2_655
O2 Mn1 O1 144.57(7) 3_766 .
O3 Mn1 O1 88.11(8) 4_666 .
O4 Mn1 O1 80.77(8) 2_655 .
O2 Mn1 N2 129.00(7) 3_766 .
O3 Mn1 N2 83.29(7) 4_666 .
O4 Mn1 N2 128.60(7) 2_655 .
O1 Mn1 N2 83.50(7) . .
O2 Mn1 N1 83.14(7) 3_766 .
O3 Mn1 N1 131.53(8) 4_666 .
O4 Mn1 N1 80.74(7) 2_655 .
O1 Mn1 N1 126.46(8) . .
N2 Mn1 N1 70.38(7) . .
N1 C1 C2 122.7(3) . .
C3 C2 C1 118.8(3) . .
C2 C3 C4 119.3(3) . .
C3 C4 C5 119.7(3) . .
N1 C5 C4 121.1(2) . .
N1 C5 C6 114.3(2) . .
C4 C5 C6 124.6(2) . .
N2 C6 C7 121.1(2) . .
N2 C6 C5 116.0(2) . .
C7 C6 C5 122.9(2) . .
C8 C7 C6 119.2(3) . .
C9 C8 C7 119.6(3) . .
C8 C9 C10 118.6(3) . .
N2 C10 C9 122.6(3) . .
O2 C11 O1 128.2(2) . .
O2 C11 C12 116.2(2) . .
O1 C11 C12 115.6(2) . .
C17 C12 C13 115.9(2) . .
C17 C12 C11 121.71(19) . .
C13 C12 C11 122.38(19) . .
F1 C13 C14 117.30(19) . .
F1 C13 C12 118.05(19) . .
C14 C13 C12 124.6(2) . .
C15 C14 C13 116.6(2) . .
C15 C14 C18 121.62(19) . .
C13 C14 C18 121.68(19) . .
F2 C15 C14 120.1(2) . .
F2 C15 C16 118.3(2) . .
C14 C15 C16 121.6(2) . .
F3 C16 C17 120.6(2) . .
F3 C16 C15 120.3(2) . .
C17 C16 C15 119.1(2) . .
F4 C17 C12 120.5(2) . .
F4 C17 C16 117.3(2) . .
C12 C17 C16 122.2(2) . .
O3 C18 O4 127.7(2) . .
O3 C18 C14 117.7(2) . .
O4 C18 C14 114.6(2) . .
C1 N1 C5 118.3(2) . .
C1 N1 Mn1 121.58(17) . .
C5 N1 Mn1 119.71(16) . .
C10 N2 C6 118.9(2) . .
C10 N2 Mn1 121.87(16) . .
C6 N2 Mn1 119.23(16) . .
C11 O1 Mn1 130.29(16) . .
C11 O2 Mn1 136.86(17) . 3_766
C18 O3 Mn1 124.90(16) . 4_565
C18 O4 Mn1 143.24(16) . 2_645

loop_
_geom_bond_atom_site_label_1
_geom_bond_atom_site_label_2
_geom_bond_distance
_geom_bond_site_symmetry_2
Mn1 O2 2.1713(17) 3_766
Mn1 O3 2.1743(17) 4_666
Mn1 O4 2.1755(17) 2_655
Mn1 O1 2.1787(17) .
Mn1 N2 2.2807(19) .
Mn1 N1 2.282(2) .
C1 N1 1.340(3) .
C1 C2 1.373(4) .
C2 C3 1.371(5) .
C3 C4 1.374(5) .
C4 C5 1.379(3) .
C5 N1 1.358(3) .
C5 C6 1.478(4) .
C6 N2 1.348(3) .
C6 C7 1.388(3) .
C7 C8 1.375(5) .
C8 C9 1.372(5) .
C9 C10 1.379(4) .
C10 N2 1.336(3) .
C11 O2 1.237(3) .
C11 O1 1.242(3) .
C11 C12 1.519(3) .
C12 C17 1.375(3) .
C12 C13 1.386(3) .
C13 F1 1.343(3) .
C13 C14 1.380(3) .
C14 C15 1.371(3) .
C14 C18 1.523(3) .
C15 F2 1.344(3) .
C15 C16 1.384(3) .
C16 F3 1.338(3) .
C16 C17 1.378(3) .
C17 F4 1.341(3) .
C18 O3 1.233(3) .
C18 O4 1.239(3) .
O2 Mn1 2.1713(17) 3_766
O3 Mn1 2.1743(17) 4_565
O4 Mn1 2.1755(17) 2_645
